data_2235692
loop_
_publ_author_name
'Saeed, Sohail'
'Rashid, Naghmana'
'Hussain, Rizwan'
'Wong, Wing-Tak'

_publ_section_title
;
 Dicyclohexylammonium 3,5-dinitrobenzoate
;
_journal_coeditor_code XU5566
_journal_issue 7
_journal_name_full 'Acta Crystallographica Section E'
_journal_page_first o2168
_journal_paper_doi 10.1107/S1600536812027389
_journal_volume 68
_journal_year 2012
_chemical_formula_iupac 'C12 H24 N +, C7 H3 N2 O6 -'
_chemical_formula_moiety 'C12 H24 N +, C7 H3 N2 O6 -'
_chemical_formula_sum 'C19 H27 N3 O6'
_chemical_formula_weight 393.44
_chemical_name_systematic
;
Dicyclohexylammonium 3,5-dinitrobenzoate
;
_space_group_IT_number 2
_symmetry_cell_setting triclinic
_symmetry_space_group_name_Hall '-P 1'
_symmetry_space_group_name_H-M 'P -1'
_atom_sites_solution_hydrogens geom
_atom_sites_solution_primary direct
_atom_sites_solution_secondary difmap
_audit_creation_method SHELXL-97
_cell_angle_alpha 87.294(5)
_cell_angle_beta 83.226(5)
_cell_angle_gamma 74.991(5)
_cell_formula_units_Z 4
_cell_length_a 9.564(3)
_cell_length_b 10.722(3)
_cell_length_c 20.805(6)
_cell_measurement_reflns_used 11363
_cell_measurement_temperature 296(2)
_cell_measurement_theta_max 25.03
_cell_measurement_theta_min 2.56
_cell_volume 2046.0(10)
_computing_cell_refinement 'SAINT (Bruker, 2007)'
_computing_data_collection 'SMART (Bruker, 2007)'
_computing_data_reduction 'SAINT (Bruker, 2007)'
_computing_molecular_graphics 'Mercury (Macrae <i>et al.</i>, 2008)'
_computing_publication_material 'SHELXL97 (Sheldrick, 2008)'
_computing_structure_refinement 'SHELXL97 (Sheldrick, 2008)'
_computing_structure_solution 'SHELXS97 (Sheldrick, 2008)'
_diffrn_ambient_temperature 296(2)
_diffrn_measured_fraction_theta_full 0.973
_diffrn_measured_fraction_theta_max 0.973
_diffrn_measurement_device_type 'Bruker SMART 1000 CCD'
_diffrn_measurement_method '\w and \f scans'
_diffrn_radiation_monochromator graphite
_diffrn_radiation_source 'fine-focus sealed tube'
_diffrn_radiation_type MoK\a
_diffrn_radiation_wavelength 0.71073
_diffrn_reflns_av_R_equivalents 0.0319
_diffrn_reflns_av_sigmaI/netI 0.0741
_diffrn_reflns_limit_h_max 10
_diffrn_reflns_limit_h_min -11
_diffrn_reflns_limit_k_max 12
_diffrn_reflns_limit_k_min -12
_diffrn_reflns_limit_l_max 24
_diffrn_reflns_limit_l_min -23
_diffrn_reflns_number 11363
_diffrn_reflns_theta_full 25.03
_diffrn_reflns_theta_max 25.03
_diffrn_reflns_theta_min 2.56
_diffrn_standards_number 0
_exptl_absorpt_coefficient_mu 0.096
_exptl_absorpt_correction_T_max 0.9924
_exptl_absorpt_correction_T_min 0.9493
_exptl_absorpt_correction_type multi-scan
_exptl_absorpt_process_details '(SADABS; Bruker, 2001)'
_exptl_crystal_colour yellow
_exptl_crystal_density_diffrn 1.277
_exptl_crystal_density_method 'not measured'
_exptl_crystal_description block
_exptl_crystal_F_000 840
_exptl_crystal_size_max 0.55
_exptl_crystal_size_mid 0.26
_exptl_crystal_size_min 0.08
_refine_diff_density_max 0.218
_refine_diff_density_min -0.222
_refine_ls_extinction_method none
_refine_ls_goodness_of_fit_ref 1.005
_refine_ls_hydrogen_treatment mixed
_refine_ls_matrix_type full
_refine_ls_number_parameters 521
_refine_ls_number_reflns 7054
_refine_ls_number_restraints 7
_refine_ls_restrained_S_all 1.005
_refine_ls_R_factor_all 0.1467
_refine_ls_R_factor_gt 0.0543
_refine_ls_shift/su_max 0.000
_refine_ls_shift/su_mean 0.000
_refine_ls_structure_factor_coef Fsqd
_refine_ls_weighting_details 'calc w=1/[\s^2^(Fo^2^)+(0.0601P)^2^+0.1988P] where P=(Fo^2^+2Fc^2^)/3'
_refine_ls_weighting_scheme calc
_refine_ls_wR_factor_gt 0.1222
_refine_ls_wR_factor_ref 0.1586
_reflns_number_gt 3055
_reflns_number_total 7054
_reflns_threshold_expression I>2\s(I)
_cod_data_source_file xu5566.cif
_cod_data_source_block I
_cod_original_cell_volume 2045.9(10)
_cod_database_code 2235692
_cod_database_fobs_code 2235692

loop_
_symmetry_equiv_pos_as_xyz
'x, y, z'
'-x, -y, -z'

loop_
_atom_site_type_symbol
_atom_site_label
_atom_site_fract_x
_atom_site_fract_y
_atom_site_fract_z
_atom_site_U_iso_or_equiv
_atom_site_adp_type
_atom_site_calc_flag
_atom_site_refinement_flags
_atom_site_occupancy
_atom_site_symmetry_multiplicity
O O1 0.4569(3) 0.2895(2) 0.42136(14) 0.0834(8) Uani d . 1 1
O O2 0.4924(3) 0.3093(2) 0.52401(12) 0.0834(8) Uani d . 1 1
O O3 0.3366(5) 0.0233(4) 0.68820(16) 0.1603(17) Uani d . 1 1
O O4 0.2136(5) -0.1073(4) 0.66696(16) 0.1425(14) Uani d . 1 1
O O5 0.1046(3) -0.1312(3) 0.44866(14) 0.0983(9) Uani d . 1 1
O O6 0.1860(6) -0.0206(4) 0.37519(18) 0.195(2) Uani d . 1 1
O O7 0.5031(3) 0.1717(3) 0.02474(13) 0.0906(8) Uani d . 1 1
O O8 0.5089(3) 0.2613(2) -0.07304(12) 0.0775(7) Uani d . 1 1
O O9 0.7548(4) 0.6023(3) -0.11953(16) 0.1102(10) Uani d . 1 1
O O10 0.8711(3) 0.6612(3) -0.04920(13) 0.0908(8) Uani d . 1 1
O O11 0.8652(3) 0.4624(3) 0.16503(13) 0.1105(10) Uani d . 1 1
O O12 0.8101(3) 0.2796(3) 0.17632(15) 0.1065(10) Uani d . 1 1
N N1 0.2786(5) -0.0255(4) 0.65123(19) 0.1057(12) Uani d . 1 1
N N2 0.1713(4) -0.0526(3) 0.4302(2) 0.0871(10) Uani d . 1 1
N N3 0.7952(3) 0.5959(3) -0.06621(18) 0.0739(9) Uani d . 1 1
N N4 0.8184(4) 0.3779(4) 0.14607(17) 0.0831(10) Uani d . 1 1
N N5 0.5809(3) 0.4935(3) 0.38884(13) 0.0530(7) Uani d D 1 1
H H1N 0.542(4) 0.429(3) 0.4046(18) 0.117(16) Uiso d D 1 1
H H2N 0.561(3) 0.555(2) 0.4203(11) 0.075(11) Uiso d D 1 1
N N6 0.5428(3) 0.9642(3) 0.11129(14) 0.0582(7) Uani d D 1 1
H H3N 0.533(3) 0.8903(17) 0.0950(12) 0.057(9) Uiso d D 1 1
H H4N 0.533(5) 1.028(3) 0.0807(15) 0.130(19) Uiso d D 1 1
C C1 0.4452(4) 0.2620(3) 0.4801(2) 0.0620(9) Uani d . 1 1
C C2 0.3678(3) 0.1568(3) 0.50103(16) 0.0513(8) Uani d . 1 1
C C3 0.3572(3) 0.1147(3) 0.56540(18) 0.0638(9) Uani d . 1 1
H H3 0.3981 0.1504 0.5961 0.077 Uiso calc R 1 1
C C4 0.2866(4) 0.0209(3) 0.58320(18) 0.0655(10) Uani d . 1 1
C C5 0.2253(4) -0.0359(3) 0.53991(19) 0.0677(10) Uani d . 1 1
H H5 0.1776 -0.0998 0.5528 0.081 Uiso calc R 1 1
C C6 0.2377(3) 0.0062(3) 0.47683(18) 0.0588(9) Uani d . 1 1
C C7 0.3069(3) 0.1010(3) 0.45714(16) 0.0560(8) Uani d . 1 1
H H7 0.3126 0.1275 0.4139 0.067 Uiso calc R 1 1
C C8 0.5415(3) 0.2468(3) -0.0166(2) 0.0597(9) Uani d . 1 1
C C9 0.6339(3) 0.3311(3) 0.00360(16) 0.0504(8) Uani d . 1 1
C C10 0.6717(3) 0.4232(3) -0.03878(16) 0.0547(9) Uani d . 1 1
H H10 0.6418 0.4333 -0.0801 0.066 Uiso calc R 1 1
C C11 0.7536(3) 0.4998(3) -0.01956(17) 0.0555(9) Uani d . 1 1
C C12 0.8015(3) 0.4888(3) 0.04056(18) 0.0640(10) Uani d . 1 1
H H12 0.8556 0.5424 0.0530 0.077 Uiso calc R 1 1
C C13 0.7655(3) 0.3946(4) 0.08150(17) 0.0598(9) Uani d . 1 1
C C14 0.6834(3) 0.3167(3) 0.06412(15) 0.0581(9) Uani d . 1 1
H H14 0.6609 0.2540 0.0930 0.070 Uiso calc R 1 1
C C15 0.5094(3) 0.5547(3) 0.33090(15) 0.0576(8) Uani d . 1 1
H H15 0.5540 0.6244 0.3149 0.069 Uiso calc R 1 1
C C16 0.5315(4) 0.4597(4) 0.27702(16) 0.0755(11) Uani d . 1 1
H H16A 0.4897 0.3888 0.2921 0.091 Uiso calc R 1 1
H H16B 0.6350 0.4245 0.2650 0.091 Uiso calc R 1 1
C C17 0.4611(4) 0.5238(5) 0.21826(18) 0.1011(14) Uani d . 1 1
H H17A 0.4715 0.4596 0.1855 0.121 Uiso calc R 1 1
H H17B 0.5106 0.5880 0.2002 0.121 Uiso calc R 1 1
C C18 0.3008(4) 0.5881(5) 0.23551(19) 0.1013(14) Uani d . 1 1
H H18A 0.2613 0.6353 0.1980 0.122 Uiso calc R 1 1
H H18B 0.2487 0.5225 0.2474 0.122 Uiso calc R 1 1
C C19 0.2781(4) 0.6802(4) 0.2911(2) 0.0909(12) Uani d . 1 1
H H19A 0.1745 0.7144 0.3033 0.109 Uiso calc R 1 1
H H19B 0.3191 0.7520 0.2772 0.109 Uiso calc R 1 1
C C20 0.3491(3) 0.6132(3) 0.34976(16) 0.0695(10) Uani d . 1 1
H H20A 0.3368 0.6753 0.3838 0.083 Uiso calc R 1 1
H H20B 0.3025 0.5461 0.3662 0.083 Uiso calc R 1 1
C C21 0.7439(3) 0.4428(3) 0.37931(15) 0.0548(8) Uani d . 1 1
H H21 0.7677 0.3685 0.3507 0.066 Uiso calc R 1 1
C C22 0.7968(3) 0.3965(3) 0.44451(17) 0.0687(10) Uani d . 1 1
H H22A 0.7730 0.4684 0.4739 0.082 Uiso calc R 1 1
H H22B 0.7483 0.3320 0.4630 0.082 Uiso calc R 1 1
C C23 0.9601(4) 0.3389(4) 0.4364(2) 0.0853(12) Uani d . 1 1
H H23A 0.9930 0.3123 0.4784 0.102 Uiso calc R 1 1
H H23B 0.9826 0.2627 0.4098 0.102 Uiso calc R 1 1
C C24 1.0406(4) 0.4339(4) 0.4053(2) 0.0937(13) Uani d . 1 1
H H24A 1.1437 0.3916 0.3976 0.112 Uiso calc R 1 1
H H24B 1.0288 0.5048 0.4344 0.112 Uiso calc R 1 1
C C25 0.9841(4) 0.4861(4) 0.3417(2) 0.0897(12) Uani d . 1 1
H H25A 1.0098 0.4172 0.3105 0.108 Uiso calc R 1 1
H H25B 1.0311 0.5529 0.3250 0.108 Uiso calc R 1 1
C C26 0.8197(3) 0.5419(3) 0.34877(18) 0.0717(10) Uani d . 1 1
H H26A 0.7944 0.6179 0.3755 0.086 Uiso calc R 1 1
H H26B 0.7875 0.5677 0.3065 0.086 Uiso calc R 1 1
C C27 0.4283(3) 1.0006(3) 0.16811(15) 0.0568(9) Uani d . 1 1
H H27 0.4444 0.9304 0.2005 0.068 Uiso calc R 1 1
C C28 0.2796(3) 1.0151(4) 0.14522(17) 0.0757(11) Uani d . 1 1
H H28A 0.2771 0.9353 0.1258 0.091 Uiso calc R 1 1
H H28B 0.2627 1.0832 0.1125 0.091 Uiso calc R 1 1
C C29 0.1594(4) 1.0473(4) 0.20176(19) 0.0842(12) Uani d . 1 1
H H29A 0.0654 1.0594 0.1859 0.101 Uiso calc R 1 1
H H29B 0.1717 0.9758 0.2327 0.101 Uiso calc R 1 1
C C30 0.1633(4) 1.1676(4) 0.23485(19) 0.0872(12) Uani d . 1 1
H H30A 0.0921 1.1815 0.2728 0.105 Uiso calc R 1 1
H H30B 0.1377 1.2413 0.2057 0.105 Uiso calc R 1 1
C C31 0.3140(4) 1.1572(4) 0.25515(17) 0.0881(13) Uani d . 1 1
H H31A 0.3331 1.0915 0.2890 0.106 Uiso calc R 1 1
H H31B 0.3153 1.2388 0.2730 0.106 Uiso calc R 1 1
C C32 0.4351(4) 1.1232(3) 0.19912(16) 0.0708(10) Uani d . 1 1
H H32A 0.4236 1.1932 0.1673 0.085 Uiso calc R 1 1
H H32B 0.5291 1.1113 0.2150 0.085 Uiso calc R 1 1
C C33 0.6991(3) 0.9351(3) 0.12455(15) 0.0587(9) Uani d . 1 1
H H33 0.7137 1.0107 0.1449 0.070 Uiso calc R 1 1
C C34 0.7404(4) 0.8209(3) 0.16921(17) 0.0719(10) Uani d . 1 1
H H34A 0.7219 0.7460 0.1509 0.086 Uiso calc R 1 1
H H34B 0.6807 0.8380 0.2105 0.086 Uiso calc R 1 1
C C35 0.8991(4) 0.7927(4) 0.17980(19) 0.0913(13) Uani d . 1 1
H H35A 0.9147 0.8634 0.2030 0.110 Uiso calc R 1 1
H H35B 0.9243 0.7150 0.2064 0.110 Uiso calc R 1 1
C C36 0.9972(4) 0.7748(4) 0.1169(2) 0.0950(13) Uani d . 1 1
H H36A 0.9927 0.6962 0.0969 0.114 Uiso calc R 1 1
H H36B 1.0968 0.7651 0.1258 0.114 Uiso calc R 1 1
C C37 0.9551(4) 0.8870(4) 0.0706(2) 0.0924(13) Uani d . 1 1
H H37A 1.0141 0.8676 0.0293 0.111 Uiso calc R 1 1
H H37B 0.9738 0.9631 0.0875 0.111 Uiso calc R 1 1
C C38 0.7957(4) 0.9140(4) 0.06070(16) 0.0748(11) Uani d . 1 1
H H38A 0.7795 0.8418 0.0389 0.090 Uiso calc R 1 1
H H38B 0.7697 0.9903 0.0332 0.090 Uiso calc R 1 1

loop_
_atom_site_aniso_label
_atom_site_aniso_U_11
_atom_site_aniso_U_22
_atom_site_aniso_U_33
_atom_site_aniso_U_12
_atom_site_aniso_U_13
_atom_site_aniso_U_23
O1 0.103(2) 0.0813(18) 0.0796(19) -0.0484(15) -0.0160(16) 0.0207(15)
O2 0.0840(17) 0.0762(17) 0.097(2) -0.0323(14) -0.0008(15) -0.0296(15)
O3 0.264(5) 0.173(4) 0.070(2) -0.097(3) -0.035(3) 0.007(2)
O4 0.205(4) 0.140(3) 0.091(3) -0.078(3) 0.010(2) 0.039(2)
O5 0.102(2) 0.0819(19) 0.128(3) -0.0511(17) -0.0192(18) 0.0037(18)
O6 0.377(7) 0.222(4) 0.079(3) -0.233(5) -0.064(3) 0.039(3)
O7 0.114(2) 0.091(2) 0.083(2) -0.0593(17) -0.0143(16) 0.0209(16)
O8 0.1000(19) 0.0783(18) 0.0670(18) -0.0398(14) -0.0207(15) -0.0039(14)
O9 0.158(3) 0.105(2) 0.090(2) -0.069(2) -0.041(2) 0.0344(18)
O10 0.0843(18) 0.0813(19) 0.116(2) -0.0408(15) -0.0056(16) 0.0001(16)
O11 0.131(3) 0.129(3) 0.085(2) -0.043(2) -0.0366(18) -0.0232(19)
O12 0.123(2) 0.122(3) 0.076(2) -0.028(2) -0.0306(18) 0.017(2)
N1 0.151(4) 0.105(3) 0.060(3) -0.037(3) 0.003(2) 0.007(2)
N2 0.113(3) 0.078(2) 0.085(3) -0.050(2) -0.017(2) 0.008(2)
N3 0.076(2) 0.064(2) 0.084(3) -0.0236(17) -0.007(2) 0.003(2)
N4 0.076(2) 0.102(3) 0.068(3) -0.015(2) -0.0082(19) -0.015(2)
N5 0.0605(18) 0.0503(18) 0.0502(18) -0.0199(14) -0.0035(14) 0.0043(15)
N6 0.0609(19) 0.060(2) 0.057(2) -0.0211(15) -0.0066(15) -0.0062(18)
C1 0.058(2) 0.052(2) 0.077(3) -0.0165(17) -0.001(2) -0.008(2)
C2 0.0474(18) 0.0505(19) 0.054(2) -0.0090(15) -0.0040(16) -0.0023(17)
C3 0.062(2) 0.065(2) 0.063(3) -0.0120(18) -0.0068(19) -0.011(2)
C4 0.074(2) 0.064(2) 0.053(2) -0.013(2) 0.004(2) 0.001(2)
C5 0.068(2) 0.060(2) 0.073(3) -0.0192(18) 0.010(2) 0.003(2)
C6 0.062(2) 0.058(2) 0.059(2) -0.0211(18) -0.0047(18) -0.0048(19)
C7 0.059(2) 0.053(2) 0.058(2) -0.0184(17) -0.0088(17) 0.0036(17)
C8 0.056(2) 0.059(2) 0.064(3) -0.0170(17) -0.0011(19) -0.008(2)
C9 0.0509(19) 0.0506(19) 0.047(2) -0.0106(15) 0.0012(16) -0.0056(17)
C10 0.0533(19) 0.053(2) 0.053(2) -0.0070(16) -0.0005(16) -0.0090(18)
C11 0.055(2) 0.051(2) 0.059(2) -0.0124(16) -0.0002(18) -0.0055(18)
C12 0.058(2) 0.067(2) 0.068(3) -0.0154(18) -0.0060(19) -0.015(2)
C13 0.055(2) 0.077(3) 0.048(2) -0.0146(19) -0.0071(17) -0.010(2)
C14 0.057(2) 0.060(2) 0.054(2) -0.0101(17) -0.0020(17) -0.0016(17)
C15 0.057(2) 0.062(2) 0.057(2) -0.0227(16) -0.0056(17) 0.0104(18)
C16 0.072(2) 0.096(3) 0.054(2) -0.013(2) -0.0071(19) -0.005(2)
C17 0.082(3) 0.158(4) 0.059(3) -0.024(3) -0.011(2) 0.008(3)
C18 0.081(3) 0.150(4) 0.066(3) -0.015(3) -0.018(2) 0.012(3)
C19 0.072(3) 0.094(3) 0.100(3) -0.009(2) -0.020(2) 0.022(3)
C20 0.064(2) 0.070(2) 0.072(3) -0.0114(18) -0.0096(19) -0.003(2)
C21 0.0466(19) 0.058(2) 0.059(2) -0.0133(16) -0.0041(16) -0.0018(17)
C22 0.064(2) 0.066(2) 0.078(3) -0.0221(18) -0.0103(19) 0.015(2)
C23 0.063(2) 0.079(3) 0.113(3) -0.017(2) -0.018(2) 0.018(2)
C24 0.060(2) 0.091(3) 0.131(4) -0.024(2) -0.015(3) 0.018(3)
C25 0.065(3) 0.091(3) 0.110(4) -0.026(2) 0.009(2) 0.011(3)
C26 0.059(2) 0.077(2) 0.080(3) -0.0253(19) 0.0035(19) 0.010(2)
C27 0.057(2) 0.061(2) 0.054(2) -0.0194(16) -0.0004(17) -0.0006(17)
C28 0.064(2) 0.083(3) 0.081(3) -0.0203(19) -0.005(2) -0.014(2)
C29 0.066(2) 0.080(3) 0.106(3) -0.023(2) 0.002(2) -0.005(2)
C30 0.084(3) 0.080(3) 0.091(3) -0.022(2) 0.019(2) -0.002(2)
C31 0.112(3) 0.087(3) 0.066(3) -0.040(2) 0.023(2) -0.020(2)
C32 0.082(2) 0.073(2) 0.062(2) -0.031(2) 0.000(2) -0.0079(19)
C33 0.061(2) 0.058(2) 0.060(2) -0.0193(17) -0.0108(18) -0.0011(18)
C34 0.071(2) 0.075(3) 0.070(3) -0.0192(19) -0.013(2) 0.004(2)
C35 0.070(3) 0.110(3) 0.092(3) -0.018(2) -0.020(2) 0.012(3)
C36 0.068(3) 0.101(3) 0.111(4) -0.012(2) -0.012(3) -0.006(3)
C37 0.064(3) 0.121(4) 0.089(3) -0.022(2) 0.006(2) -0.004(3)
C38 0.068(2) 0.091(3) 0.063(2) -0.018(2) 0.001(2) 0.001(2)

loop_
_atom_type_symbol
_atom_type_description
_atom_type_scat_dispersion_real
_atom_type_scat_dispersion_imag
_atom_type_scat_source
C C 0.0033 0.0016 'International Tables Vol C Tables 4.2.6.8 and 6.1.1.4'
H H 0.0000 0.0000 'International Tables Vol C Tables 4.2.6.8 and 6.1.1.4'
N N 0.0061 0.0033 'International Tables Vol C Tables 4.2.6.8 and 6.1.1.4'
O O 0.0106 0.0060 'International Tables Vol C Tables 4.2.6.8 and 6.1.1.4'

loop_
_geom_angle_atom_site_label_1
_geom_angle_atom_site_label_2
_geom_angle_atom_site_label_3
_geom_angle
O3 N1 O4 124.1(5)
O3 N1 C4 116.8(4)
O4 N1 C4 119.1(4)
O6 N2 O5 122.4(4)
O6 N2 C6 118.0(4)
O5 N2 C6 119.7(4)
O9 N3 O10 124.1(4)
O9 N3 C11 117.7(3)
O10 N3 C11 118.1(3)
O11 N4 O12 125.1(4)
O11 N4 C13 118.1(4)
O12 N4 C13 116.8(4)
C15 N5 C21 116.5(3)
C15 N5 H1N 110(3)
C21 N5 H1N 109(3)
C15 N5 H2N 107.7(19)
C21 N5 H2N 106.6(19)
H1N N5 H2N 107(3)
C33 N6 C27 117.2(3)
C33 N6 H3N 104.9(18)
C27 N6 H3N 107.7(18)
C33 N6 H4N 105(3)
C27 N6 H4N 111(3)
H3N N6 H4N 111(3)
O1 C1 O2 127.2(3)
O1 C1 C2 116.8(3)
O2 C1 C2 115.9(4)
C7 C2 C3 118.3(3)
C7 C2 C1 121.0(3)
C3 C2 C1 120.6(3)
C4 C3 C2 119.7(3)
C4 C3 H3 120.2
C2 C3 H3 120.2
C3 C4 C5 122.7(4)
C3 C4 N1 119.4(4)
C5 C4 N1 117.9(4)
C6 C5 C4 116.8(3)
C6 C5 H5 121.6
C4 C5 H5 121.6
C5 C6 C7 122.2(3)
C5 C6 N2 117.4(4)
C7 C6 N2 120.4(4)
C6 C7 C2 120.3(3)
C6 C7 H7 119.9
C2 C7 H7 119.9
O7 C8 O8 125.8(3)
O7 C8 C9 117.5(3)
O8 C8 C9 116.7(3)
C10 C9 C14 118.6(3)
C10 C9 C8 120.3(3)
C14 C9 C8 121.1(3)
C11 C10 C9 119.6(3)
C11 C10 H10 120.2
C9 C10 H10 120.2
C12 C11 C10 122.8(3)
C12 C11 N3 118.6(3)
C10 C11 N3 118.6(3)
C11 C12 C13 116.7(3)
C11 C12 H12 121.7
C13 C12 H12 121.7
C14 C13 C12 122.2(3)
C14 C13 N4 119.7(4)
C12 C13 N4 118.2(4)
C13 C14 C9 120.1(3)
C13 C14 H14 119.9
C9 C14 H14 119.9
N5 C15 C16 111.8(3)
N5 C15 C20 110.1(3)
C16 C15 C20 110.6(3)
N5 C15 H15 108.0
C16 C15 H15 108.0
C20 C15 H15 108.0
C15 C16 C17 111.1(3)
C15 C16 H16A 109.4
C17 C16 H16A 109.4
C15 C16 H16B 109.4
C17 C16 H16B 109.4
H16A C16 H16B 108.0
C16 C17 C18 111.4(3)
C16 C17 H17A 109.3
C18 C17 H17A 109.3
C16 C17 H17B 109.3
C18 C17 H17B 109.3
H17A C17 H17B 108.0
C19 C18 C17 111.3(3)
C19 C18 H18A 109.4
C17 C18 H18A 109.4
C19 C18 H18B 109.4
C17 C18 H18B 109.4
H18A C18 H18B 108.0
C18 C19 C20 111.6(3)
C18 C19 H19A 109.3
C20 C19 H19A 109.3
C18 C19 H19B 109.3
C20 C19 H19B 109.3
H19A C19 H19B 108.0
C15 C20 C19 109.9(3)
C15 C20 H20A 109.7
C19 C20 H20A 109.7
C15 C20 H20B 109.7
C19 C20 H20B 109.7
H20A C20 H20B 108.2
N5 C21 C26 112.7(3)
N5 C21 C22 108.5(3)
C26 C21 C22 110.8(3)
N5 C21 H21 108.2
C26 C21 H21 108.2
C22 C21 H21 108.2
C23 C22 C21 110.1(3)
C23 C22 H22A 109.6
C21 C22 H22A 109.6
C23 C22 H22B 109.6
C21 C22 H22B 109.6
H22A C22 H22B 108.2
C24 C23 C22 111.8(3)
C24 C23 H23A 109.3
C22 C23 H23A 109.3
C24 C23 H23B 109.3
C22 C23 H23B 109.3
H23A C23 H23B 107.9
C23 C24 C25 111.0(4)
C23 C24 H24A 109.4
C25 C24 H24A 109.4
C23 C24 H24B 109.4
C25 C24 H24B 109.4
H24A C24 H24B 108.0
C24 C25 C26 112.4(3)
C24 C25 H25A 109.1
C26 C25 H25A 109.1
C24 C25 H25B 109.1
C26 C25 H25B 109.1
H25A C25 H25B 107.8
C21 C26 C25 110.3(3)
C21 C26 H26A 109.6
C25 C26 H26A 109.6
C21 C26 H26B 109.6
C25 C26 H26B 109.6
H26A C26 H26B 108.1
N6 C27 C32 111.9(3)
N6 C27 C28 108.6(3)
C32 C27 C28 110.7(3)
N6 C27 H27 108.5
C32 C27 H27 108.5
C28 C27 H27 108.5
C27 C28 C29 110.7(3)
C27 C28 H28A 109.5
C29 C28 H28A 109.5
C27 C28 H28B 109.5
C29 C28 H28B 109.5
H28A C28 H28B 108.1
C30 C29 C28 111.1(3)
C30 C29 H29A 109.4
C28 C29 H29A 109.4
C30 C29 H29B 109.4
C28 C29 H29B 109.4
H29A C29 H29B 108.0
C29 C30 C31 111.0(3)
C29 C30 H30A 109.4
C31 C30 H30A 109.4
C29 C30 H30B 109.4
C31 C30 H30B 109.4
H30A C30 H30B 108.0
C30 C31 C32 112.9(3)
C30 C31 H31A 109.0
C32 C31 H31A 109.0
C30 C31 H31B 109.0
C32 C31 H31B 109.0
H31A C31 H31B 107.8
C27 C32 C31 109.6(3)
C27 C32 H32A 109.8
C31 C32 H32A 109.8
C27 C32 H32B 109.8
C31 C32 H32B 109.8
H32A C32 H32B 108.2
C34 C33 N6 112.7(3)
C34 C33 C38 110.7(3)
N6 C33 C38 108.8(3)
C34 C33 H33 108.2
N6 C33 H33 108.2
C38 C33 H33 108.2
C33 C34 C35 111.0(3)
C33 C34 H34A 109.4
C35 C34 H34A 109.4
C33 C34 H34B 109.4
C35 C34 H34B 109.4
H34A C34 H34B 108.0
C36 C35 C34 112.0(3)
C36 C35 H35A 109.2
C34 C35 H35A 109.2
C36 C35 H35B 109.2
C34 C35 H35B 109.2
H35A C35 H35B 107.9
C35 C36 C37 112.1(3)
C35 C36 H36A 109.2
C37 C36 H36A 109.2
C35 C36 H36B 109.2
C37 C36 H36B 109.2
H36A C36 H36B 107.9
C36 C37 C38 110.9(3)
C36 C37 H37A 109.5
C38 C37 H37A 109.5
C36 C37 H37B 109.5
C38 C37 H37B 109.5
H37A C37 H37B 108.0
C37 C38 C33 111.5(3)
C37 C38 H38A 109.3
C33 C38 H38A 109.3
C37 C38 H38B 109.3
C33 C38 H38B 109.3
H38A C38 H38B 108.0

loop_
_geom_bond_atom_site_label_1
_geom_bond_atom_site_label_2
_geom_bond_distance
O1 C1 1.242(4)
O2 C1 1.247(4)
O3 N1 1.209(4)
O4 N1 1.213(4)
O5 N2 1.206(4)
O6 N2 1.181(4)
O7 C8 1.238(4)
O8 C8 1.244(4)
O9 N3 1.210(4)
O10 N3 1.220(3)
O11 N4 1.209(4)
O12 N4 1.218(4)
N1 C4 1.478(5)
N2 C6 1.468(4)
N3 C11 1.479(4)
N4 C13 1.477(5)
N5 C15 1.496(4)
N5 C21 1.504(4)
N5 H1N 0.900(9)
N5 H2N 0.918(12)
N6 C33 1.502(4)
N6 C27 1.505(4)
N6 H3N 0.907(12)
N6 H4N 0.910(12)
C1 C2 1.523(4)
C2 C7 1.375(4)
C2 C3 1.394(4)
C3 C4 1.365(5)
C3 H3 0.9300
C4 C5 1.373(5)
C5 C6 1.369(4)
C5 H5 0.9300
C6 C7 1.373(4)
C7 H7 0.9300
C8 C9 1.520(4)
C9 C10 1.383(4)
C9 C14 1.385(4)
C10 C11 1.374(4)
C10 H10 0.9300
C11 C12 1.372(4)
C12 C13 1.377(4)
C12 H12 0.9300
C13 C14 1.372(4)
C14 H14 0.9300
C15 C16 1.510(4)
C15 C20 1.510(4)
C15 H15 0.9800
C16 C17 1.515(5)
C16 H16A 0.9700
C16 H16B 0.9700
C17 C18 1.516(5)
C17 H17A 0.9700
C17 H17B 0.9700
C18 C19 1.516(5)
C18 H18A 0.9700
C18 H18B 0.9700
C19 C20 1.525(5)
C19 H19A 0.9700
C19 H19B 0.9700
C20 H20A 0.9700
C20 H20B 0.9700
C21 C26 1.512(4)
C21 C22 1.520(4)
C21 H21 0.9800
C22 C23 1.516(4)
C22 H22A 0.9700
C22 H22B 0.9700
C23 C24 1.509(5)
C23 H23A 0.9700
C23 H23B 0.9700
C24 C25 1.515(5)
C24 H24A 0.9700
C24 H24B 0.9700
C25 C26 1.523(4)
C25 H25A 0.9700
C25 H25B 0.9700
C26 H26A 0.9700
C26 H26B 0.9700
C27 C32 1.511(4)
C27 C28 1.521(4)
C27 H27 0.9800
C28 C29 1.529(4)
C28 H28A 0.9700
C28 H28B 0.9700
C29 C30 1.501(5)
C29 H29A 0.9700
C29 H29B 0.9700
C30 C31 1.524(5)
C30 H30A 0.9700
C30 H30B 0.9700
C31 C32 1.528(4)
C31 H31A 0.9700
C31 H31B 0.9700
C32 H32A 0.9700
C32 H32B 0.9700
C33 C34 1.499(4)
C33 C38 1.517(4)
C33 H33 0.9800
C34 C35 1.509(5)
C34 H34A 0.9700
C34 H34B 0.9700
C35 C36 1.506(5)
C35 H35A 0.9700
C35 H35B 0.9700
C36 C37 1.507(5)
C36 H36A 0.9700
C36 H36B 0.9700
C37 C38 1.513(5)
C37 H37A 0.9700
C37 H37B 0.9700
C38 H38A 0.9700
C38 H38B 0.9700

loop_
_geom_hbond_atom_site_label_D
_geom_hbond_atom_site_label_H
_geom_hbond_atom_site_label_A
_geom_hbond_site_symmetry_A
_geom_hbond_distance_DH
_geom_hbond_distance_HA
_geom_hbond_distance_DA
_geom_hbond_angle_DHA
_geom_hbond_publ_flag
N5 H1N O1 . 0.900(9) 1.879(12) 2.768(4) 169(4) y
N5 H1N O2 . 0.900(9) 2.79(3) 3.508(4) 138(3) n
N5 H2N O2 2_666 0.918(12) 1.833(13) 2.746(4) 173(3) y
N6 H3N O8 2_665 0.907(12) 1.861(13) 2.760(4) 171(3) y
N6 H4N O7 1_565 0.910(12) 1.865(14) 2.772(4) 174(4) y
